data_1537562
loop_
_publ_author_name
'Kupcik, V.'
'Makovicky, E.'

_publ_section_title
;
 Die Kristallstruktur des Minerals (Pb, Ag, Bi) Cu4 Bi5 S11
;
_journal_name_full
;
Neues Jahrbuch fuer Mineralogie. Monatshefte (Band=Jahr) (1950-)
;
_journal_page_first 236
_journal_page_last 239
_journal_volume 1968
_journal_year 1968
_chemical_formula_sum 'Bi5 Cu4 Pb S11'
_chemical_name_systematic 'Pb Cu4 Bi5 S11'
_space_group_crystal_system monoclinic
_space_group_IT_number 12
_space_group_name_Hall '-A 2y'
_space_group_name_H-M_alt 'A 1 2/m 1'
_cell_angle_alpha 90
_cell_angle_beta 93.9
_cell_angle_gamma 90
_cell_formula_units_Z 4
_cell_length_a 27.20999
_cell_length_b 3.94
_cell_length_c 17.57999
_cell_volume 1880.340
_citation_journal_id_ASTM NJMMAW
_cod_data_source_file Kupcik_NJMMAW_1968_47.cif
_cod_data_source_block Bi5Cu4Pb1S11
_cod_original_cell_volume 1880.34
_cod_original_formula_sum 'Bi5 Cu4 Pb1 S11'
_cod_database_code 1537562

loop_
_space_group_symop_id
_space_group_symop_operation_xyz
1 x,y,z
2 -x,y,-z
3 -x,-y,-z
4 x,-y,z
5 x,y+1/2,z+1/2
6 -x,y+1/2,-z+1/2
7 -x,-y+1/2,-z+1/2
8 x,-y+1/2,z+1/2

loop_
_atom_site_label
_atom_site_type_symbol
_atom_site_fract_x
_atom_site_fract_y
_atom_site_fract_z
_atom_site_occupancy
_atom_site_U_iso_or_equiv
S11 S-2 0.4669 0 0.1503 1 0.0
Pb1 Pb+2 0 0.5 0 1 0.0
S7 S-2 0.2851 0 0.3887 1 0.0
Bi4 Bi+3 0.3434 0.5 0.4413 1 0.0
Cu3 Cu+1 0.2342 0 0.4901 1 0.0
Cu2 Cu+1 0.2109 0 0.3048 1 0.0
S1 S-2 0.0109 0 0.3427 1 0.0
S8 S-2 0.3409 0.5 0.0947 1 0.0
Bi5 Bi+3 0.4483 0 0.3156 1 0.0
Bi2 Bi+3 0.1521 0.5 0.1295 1 0.0
S2 S-2 0.0749 0 0.0117 1 0.0
Cu1 Cu+1 0.0269 0 0.1993 1 0.0
Bi1 Bi+3 0.101 0.5 0.3707 1 0.0
S5 S-2 0.2217 0.5 0.2351 1 0.0
Bi3 Bi+3 0.2945 0 0.1699 1 0.0
Pb2 Pb+2 0.5 0 0 1 0.0
S3 S-2 0.1102 0 0.2099 1 0.0
S6 S-2 0.2285 0 0.0629 1 0.0
Cu4 Cu+1 0.4217 0.5 0.1291 1 0.0
S9 S-2 0.3786 0.5 0.2978 1 0.0
S10 S-2 0.4299 0 0.4627 1 0.0
S4 S-2 0.1635 0 0.4092 1 0.0
